data_7248734
loop_
_publ_author_name
'Christopher, Imogen L.'
'Liu, Xiaojiao'
'Lloyd, Hayleigh J.'
'Bull, Craig L.'
'Funnell, Nicholas P.'
'Portius, Peter'
'Michalchuk, Adam A. L.'
'Kennedy, Stuart R.'
'Pulham, Colin R.'
'Morrison, Carole A.'

_publ_section_title
;
 Tuning energetic properties through co-crystallisation - a high-pressure
 experimental and computational study of nitrotriazolone: 4,4'-bipyridine.
;
_journal_issue 23
_journal_name_full 'Physical chemistry chemical physics : PCCP'
_journal_page_first 16859
_journal_page_last 16870
_journal_paper_doi 10.1039/d4cp01595a
_journal_volume 26
_journal_year 2024
_chemical_formula_moiety 'C2 H2 N4 O3, C10 H8 N2'
_chemical_formula_sum 'C12 H10 N6 O3'
_chemical_formula_weight 286.26
_space_group_crystal_system monoclinic
_space_group_IT_number 14
_space_group_name_Hall '-P 2yn'
_space_group_name_H-M_alt 'P 1 21/n 1'
_atom_sites_solution_hydrogens mixed
_atom_sites_solution_primary dual
_audit_block_doi 10.5517/ccdc.csd.cc2bvm3y
_audit_creation_date 2022-05-03
_audit_creation_method
;
Olex2 1.3
(compiled 2020.11.12 svn.r5f609507 for OlexSys, GUI svn.r6408)
;
_audit_update_record
;
2022-05-04 deposited with the CCDC.	2024-05-23 downloaded from the CCDC.
;
_cell_angle_alpha 90
_cell_angle_beta 90.719(9)
_cell_angle_gamma 90
_cell_formula_units_Z 4
_cell_length_a 7.6908(13)
_cell_length_b 5.7271(4)
_cell_length_c 27.006(2)
_cell_measurement_reflns_used 2691
_cell_measurement_temperature 296.1
_cell_measurement_theta_max 25.63
_cell_measurement_theta_min 3.86
_cell_volume 1189.4(2)
_computing_cell_refinement 'SAINT V8.40A (?, 2016)'
_computing_data_reduction 'SAINT V8.40A (?, 2016)'
_computing_molecular_graphics 'Olex2 1.3 (Dolomanov et al., 2009)'
_computing_publication_material 'Olex2 1.3 (Dolomanov et al., 2009)'
_computing_structure_refinement 'SHELXL 2018/3 (Sheldrick, 2015)'
_computing_structure_solution 'SHELXT 2018/2 (Sheldrick, 2018)'
_diffrn_ambient_temperature 296.1
_diffrn_measured_fraction_theta_full 0.366
_diffrn_measured_fraction_theta_max 0.339
_diffrn_measurement_device_type 'Bruker APEX-II CCD'
_diffrn_measurement_method '\f and \w scans'
_diffrn_radiation_type MoK\a
_diffrn_radiation_wavelength 0.71073
_diffrn_reflns_av_R_equivalents 0.0412
_diffrn_reflns_av_unetI/netI 0.0320
_diffrn_reflns_Laue_measured_fraction_full 0.366
_diffrn_reflns_Laue_measured_fraction_max 0.339
_diffrn_reflns_limit_h_max 3
_diffrn_reflns_limit_h_min -3
_diffrn_reflns_limit_k_max 6
_diffrn_reflns_limit_k_min -6
_diffrn_reflns_limit_l_max 33
_diffrn_reflns_limit_l_min -33
_diffrn_reflns_number 6652
_diffrn_reflns_point_group_measured_fraction_full 0.366
_diffrn_reflns_point_group_measured_fraction_max 0.339
_diffrn_reflns_theta_full 25.242
_diffrn_reflns_theta_max 26.401
_diffrn_reflns_theta_min 3.865
_diffrn_source_current 1.4
_diffrn_source_power 0.07
_diffrn_source_voltage 50.0
_diffrn_standards_number 0
_exptl_absorpt_coefficient_mu 0.121
_exptl_absorpt_correction_T_max 0.7454
_exptl_absorpt_correction_T_min 0.6371
_exptl_absorpt_correction_type multi-scan
_exptl_absorpt_process_details
;
SADABS-2016/2 (Bruker,2016/2) was used for absorption correction.
wR2(int) was 0.0975 before and 0.0526 after correction.
The Ratio of minimum to maximum transmission is 0.8547.
The \l/2 correction factor is Not present.
;
_exptl_crystal_colour 'clear colourless'
_exptl_crystal_colour_lustre clear
_exptl_crystal_colour_primary colourless
_exptl_crystal_density_diffrn 1.599
_exptl_crystal_description block
_exptl_crystal_F_000 592
_refine_diff_density_max 0.123
_refine_diff_density_min -0.124
_refine_diff_density_rms 0.033
_refine_ls_extinction_method none
_refine_ls_goodness_of_fit_ref 1.122
_refine_ls_hydrogen_treatment mixed
_refine_ls_matrix_type full
_refine_ls_number_parameters 194
_refine_ls_number_reflns 826
_refine_ls_number_restraints 150
_refine_ls_restrained_S_all 1.017
_refine_ls_R_factor_all 0.0616
_refine_ls_R_factor_gt 0.0470
_refine_ls_shift/su_max 0.000
_refine_ls_shift/su_mean 0.000
_refine_ls_structure_factor_coef Fsqd
_refine_ls_weighting_details 'w=1/[\s^2^(Fo^2^)+(0.0559P)^2^+1.1862P] where P=(Fo^2^+2Fc^2^)/3'
_refine_ls_weighting_scheme calc
_refine_ls_wR_factor_gt 0.1123
_refine_ls_wR_factor_ref 0.1229
_reflns_Friedel_coverage 0.000
_reflns_number_gt 667
_reflns_number_total 826
_reflns_threshold_expression 'I > 2\s(I)'
_cod_data_source_file d4cp01595a2.cif
_cod_data_source_block car_p02
_cod_depositor_comments 'Adding full bibliography for 7248734--7248746.cif.'
_cod_database_code 7248734
_shelx_shelxl_version_number 2018/3
_shelx_space_group_comment
;
The symmetry employed for this shelxl refinement is uniquely defined
by the following loop, which should always be used as a source of
symmetry information in preference to the above space-group names.
They are only intended as comments.
;
_olex2_refinement_description
;
1. Fixed Uiso
 At 1.2 times of:
  All C(H) groups, All N(H) groups
2. Uiso/Uaniso restraints and constraints
C5: within 2A with sigma of 0.04 and sigma for terminal atoms of 0.08 within 2A
3. Rigid body (RIGU) restrains
 All non-hydrogen atoms
 with sigma for 1-2 distances of 0.004 and sigma for 1-3 distances of 0.004
4.a Aromatic/amide H refined with riding coordinates:
 N3(H3A), C11(H11), C4(H4), C12(H12), C8(H8), C6(H6), C9(H9), C7(H7), C3(H3)
;
_olex2_submission_special_instructions 'No special instructions were received'

loop_
_space_group_symop_operation_xyz
'x, y, z'
'-x+1/2, y+1/2, -z+1/2'
'-x, -y, -z'
'x-1/2, -y-1/2, z-1/2'

loop_
_atom_site_label
_atom_site_type_symbol
_atom_site_fract_x
_atom_site_fract_y
_atom_site_fract_z
_atom_site_U_iso_or_equiv
_atom_site_adp_type
_atom_site_occupancy
_atom_site_site_symmetry_order
_atom_site_calc_flag
_atom_site_refinement_flags_posn
_atom_site_refinement_flags_adp
_atom_site_refinement_flags_occupancy
_atom_site_disorder_assembly
_atom_site_disorder_group
O2 O 0.1711(10) 0.0008(5) 0.60990(12) 0.055(5) Uani 1 1 d . . . . .
O3 O 0.5151(10) 0.7397(4) 0.62723(11) 0.044(4) Uani 1 1 d . . . . .
O1 O 0.2060(10) -0.1053(5) 0.68665(12) 0.056(4) Uani 1 1 d . . . . .
N6 N 0.1084(11) 0.7768(5) 0.27946(12) 0.039(5) Uani 1 1 d . . . . .
N4 N 0.3935(11) 0.2856(5) 0.70388(12) 0.028(4) Uani 1 1 d . . . . .
N3 N 0.4753(11) 0.4932(5) 0.69488(13) 0.035(4) Uani 1 1 d . . . . .
H3A H 0.530834 0.571186 0.717214 0.042 Uiso 1 1 calc R U . . .
N1 N 0.2305(11) 0.0271(5) 0.65210(13) 0.038(4) Uani 1 1 d . . . . .
N2 N 0.3649(11) 0.3874(5) 0.62473(13) 0.026(4) Uani 1 1 d . . . . .
N5 N 0.2646(12) 0.4461(6) 0.52911(13) 0.046(6) Uani 1 1 d . . . . .
C11 C 0.2296(14) 0.8529(6) 0.35965(15) 0.031(5) Uani 1 1 d . . . . .
H11 H 0.292275 0.953806 0.380104 0.037 Uiso 1 1 calc R U . . .
C1 C 0.3329(14) 0.2318(6) 0.66078(15) 0.028(4) Uani 1 1 d . . . . .
C10 C 0.1677(13) 0.6461(6) 0.37799(15) 0.023(5) Uani 1 1 d . . . . .
C2 C 0.4595(13) 0.5635(6) 0.64688(15) 0.031(4) Uani 1 1 d . . . . .
C4 C 0.2888(14) 0.7199(7) 0.46317(16) 0.035(6) Uani 1 1 d . . . . .
H4 H 0.327948 0.864926 0.452555 0.042 Uiso 1 1 calc R U . . .
C5 C 0.2003(13) 0.5757(6) 0.43079(14) 0.020(5) Uani 1 1 d . . . . .
C12 C 0.1982(14) 0.9112(7) 0.31042(16) 0.037(6) Uani 1 1 d . . . . .
H12 H 0.242407 1.051471 0.298618 0.044 Uiso 1 1 calc R U . . .
C8 C 0.0453(14) 0.5762(7) 0.29751(16) 0.041(5) Uani 1 1 d . . . . .
H8 H -0.019552 0.480415 0.276482 0.049 Uiso 1 1 calc R U . . .
C6 C 0.1439(14) 0.3649(6) 0.44927(15) 0.028(5) Uani 1 1 d . . . . .
H6 H 0.081862 0.262237 0.429045 0.033 Uiso 1 1 calc R U . . .
C9 C 0.0721(14) 0.5056(6) 0.34583(15) 0.028(5) Uani 1 1 d . . . . .
H9 H 0.026443 0.364663 0.356788 0.034 Uiso 1 1 calc R U . . .
C7 C 0.1799(14) 0.3070(7) 0.49788(16) 0.039(6) Uani 1 1 d . . . . .
H7 H 0.142732 0.162542 0.509378 0.047 Uiso 1 1 calc R U . . .
C3 C 0.3194(15) 0.6495(7) 0.51141(16) 0.046(6) Uani 1 1 d . . . . .
H3 H 0.381171 0.748738 0.532450 0.055 Uiso 1 1 calc R U . . .
H2 H 0.333(14) 0.378(7) 0.5920(19) 0.059(16) Uiso 1 1 d . . . . .

loop_
_atom_site_aniso_label
_atom_site_aniso_U_11
_atom_site_aniso_U_22
_atom_site_aniso_U_33
_atom_site_aniso_U_23
_atom_site_aniso_U_13
_atom_site_aniso_U_12
O2 0.073(14) 0.0434(17) 0.0473(19) -0.0074(14) -0.021(4) -0.006(3)
O3 0.053(13) 0.0330(15) 0.0469(18) 0.0037(12) -0.005(4) -0.010(2)
O1 0.083(13) 0.0351(16) 0.0483(19) 0.0079(13) 0.001(4) -0.008(2)
N6 0.055(14) 0.0358(17) 0.0258(18) 0.0033(13) -0.005(4) 0.006(3)
N4 0.025(13) 0.0307(17) 0.0286(18) 0.0001(12) 0.003(4) 0.001(2)
N3 0.044(13) 0.0340(17) 0.0261(18) -0.0037(13) -0.010(4) -0.003(3)
N1 0.047(13) 0.0314(17) 0.035(2) -0.0030(14) 0.000(4) -0.003(3)
N2 0.021(13) 0.0336(17) 0.0235(18) -0.0008(12) -0.004(4) -0.002(2)
N5 0.069(17) 0.046(2) 0.0248(19) 0.0005(14) -0.010(4) 0.001(3)
C11 0.034(16) 0.0305(19) 0.029(2) -0.0002(15) -0.004(5) -0.001(3)
C1 0.031(13) 0.0267(18) 0.027(2) -0.0014(14) 0.002(4) 0.003(3)
C10 0.013(15) 0.0277(18) 0.027(2) -0.0021(14) -0.005(4) 0.005(3)
C2 0.035(13) 0.0280(19) 0.029(2) -0.0021(14) -0.002(4) 0.000(3)
C4 0.036(18) 0.035(2) 0.033(2) -0.0028(16) -0.005(5) -0.003(3)
C5 0.005(15) 0.0308(18) 0.024(2) -0.0037(14) 0.005(4) 0.005(3)
C12 0.046(18) 0.032(2) 0.033(2) 0.0045(16) 0.001(5) 0.002(3)
C8 0.052(16) 0.034(2) 0.035(2) -0.0019(16) -0.015(5) -0.002(3)
C6 0.023(16) 0.0324(19) 0.028(2) -0.0034(15) 0.002(5) 0.001(3)
C9 0.027(16) 0.0284(19) 0.028(2) -0.0008(15) -0.005(5) -0.002(3)
C7 0.053(18) 0.036(2) 0.030(2) 0.0037(16) -0.004(5) 0.004(3)
C3 0.063(19) 0.046(2) 0.028(2) -0.0051(17) -0.007(5) -0.003(4)

loop_
_atom_type_symbol
_atom_type_description
_atom_type_scat_dispersion_real
_atom_type_scat_dispersion_imag
_atom_type_scat_source
C C 0.0033 0.0016 'International Tables Vol C Tables 4.2.6.8 and 6.1.1.4'
H H 0.0000 0.0000 'International Tables Vol C Tables 4.2.6.8 and 6.1.1.4'
N N 0.0061 0.0033 'International Tables Vol C Tables 4.2.6.8 and 6.1.1.4'
O O 0.0106 0.0060 'International Tables Vol C Tables 4.2.6.8 and 6.1.1.4'

loop_
_geom_angle_atom_site_label_1
_geom_angle_atom_site_label_2
_geom_angle_atom_site_label_3
_geom_angle
_geom_angle_site_symmetry_1
_geom_angle_site_symmetry_3
_geom_angle_publ_flag
C12 N6 C8 117.2(4) . . ?
C1 N4 N3 102.1(4) . . ?
N4 N3 H3A 123.5 . . ?
C2 N3 N4 113.0(4) . . ?
C2 N3 H3A 123.5 . . ?
O2 N1 C1 116.7(4) . . ?
O1 N1 O2 125.0(5) . . ?
O1 N1 C1 118.3(4) . . ?
C1 N2 C2 105.7(4) . . ?
C1 N2 H2 127(4) . . ?
C2 N2 H2 127(4) . . ?
C7 N5 C3 117.0(4) . . ?
C10 C11 H11 120.1 . . ?
C10 C11 C12 119.8(5) . . ?
C12 C11 H11 120.1 . . ?
N4 C1 N1 122.5(4) . . ?
N4 C1 N2 115.4(5) . . ?
N2 C1 N1 122.0(4) . . ?
C11 C10 C5 121.4(4) . . ?
C11 C10 C9 117.3(3) . . ?
C9 C10 C5 121.3(5) . . ?
O3 C2 N3 129.1(5) . . ?
O3 C2 N2 127.1(3) . . ?
N3 C2 N2 103.7(4) . . ?
C5 C4 H4 120.0 . . ?
C5 C4 C3 120.1(5) . . ?
C3 C4 H4 120.0 . . ?
C4 C5 C10 121.2(5) . . ?
C4 C5 C6 116.8(4) . . ?
C6 C5 C10 122.0(4) . . ?
N6 C12 C11 123.2(5) . . ?
N6 C12 H12 118.4 . . ?
C11 C12 H12 118.4 . . ?
N6 C8 H8 118.5 . . ?
N6 C8 C9 123.0(5) . . ?
C9 C8 H8 118.5 . . ?
C5 C6 H6 120.2 . . ?
C5 C6 C7 119.7(5) . . ?
C7 C6 H6 120.2 . . ?
C10 C9 H9 120.2 . . ?
C8 C9 C10 119.6(5) . . ?
C8 C9 H9 120.2 . . ?
N5 C7 C6 123.5(5) . . ?
N5 C7 H7 118.2 . . ?
C6 C7 H7 118.2 . . ?
N5 C3 C4 122.9(5) . . ?
N5 C3 H3 118.5 . . ?
C4 C3 H3 118.5 . . ?

loop_
_geom_bond_atom_site_label_1
_geom_bond_atom_site_label_2
_geom_bond_distance
_geom_bond_site_symmetry_2
_geom_bond_publ_flag
O2 N1 1.232(4) . ?
O3 C2 1.220(7) . ?
O1 N1 1.219(5) . ?
N6 C12 1.325(7) . ?
N6 C8 1.341(7) . ?
N4 N3 1.368(7) . ?
N4 C1 1.286(5) . ?
N3 H3A 0.8600 . ?
N3 C2 1.361(5) . ?
N1 C1 1.430(8) . ?
N2 C1 1.345(6) . ?
N2 C2 1.376(7) . ?
N2 H2 0.92(5) . ?
N5 C7 1.325(7) . ?
N5 C3 1.330(8) . ?
C11 H11 0.9300 . ?
C11 C10 1.371(8) . ?
C11 C12 1.389(5) . ?
C10 C5 1.500(5) . ?
C10 C9 1.388(7) . ?
C4 H4 0.9300 . ?
C4 C5 1.377(7) . ?
C4 C3 1.381(5) . ?
C5 C6 1.379(7) . ?
C12 H12 0.9300 . ?
C8 H8 0.9300 . ?
C8 C9 1.379(5) . ?
C6 H6 0.9300 . ?
C6 C7 1.379(5) . ?
C9 H9 0.9300 . ?
C7 H7 0.9300 . ?
C3 H3 0.9300 . ?

loop_
_geom_torsion_atom_site_label_1
_geom_torsion_atom_site_label_2
_geom_torsion_atom_site_label_3
_geom_torsion_atom_site_label_4
_geom_torsion
_geom_torsion_site_symmetry_1
_geom_torsion_site_symmetry_2
_geom_torsion_site_symmetry_3
_geom_torsion_site_symmetry_4
_geom_torsion_publ_flag
O2 N1 C1 N4 175.9(8) . . . . ?
O2 N1 C1 N2 -0.7(12) . . . . ?
O1 N1 C1 N4 -2.9(12) . . . . ?
O1 N1 C1 N2 -179.5(8) . . . . ?
N6 C8 C9 C10 0.3(14) . . . . ?
N4 N3 C2 O3 179.2(9) . . . . ?
N4 N3 C2 N2 -1.0(9) . . . . ?
N3 N4 C1 N1 -178.0(8) . . . . ?
N3 N4 C1 N2 -1.2(10) . . . . ?
C11 C10 C5 C4 2.2(14) . . . . ?
C11 C10 C5 C6 -177.8(9) . . . . ?
C11 C10 C9 C8 0.8(13) . . . . ?
C1 N4 N3 C2 1.3(10) . . . . ?
C1 N2 C2 O3 -179.9(9) . . . . ?
C1 N2 C2 N3 0.2(9) . . . . ?
C10 C11 C12 N6 0.7(15) . . . . ?
C10 C5 C6 C7 178.9(8) . . . . ?
C2 N2 C1 N4 0.6(11) . . . . ?
C2 N2 C1 N1 177.5(8) . . . . ?
C4 C5 C6 C7 -1.1(14) . . . . ?
C5 C10 C9 C8 -179.8(9) . . . . ?
C5 C4 C3 N5 -1.1(15) . . . . ?
C5 C6 C7 N5 1.3(15) . . . . ?
C12 N6 C8 C9 -0.9(14) . . . . ?
C12 C11 C10 C5 179.4(9) . . . . ?
C12 C11 C10 C9 -1.3(13) . . . . ?
C8 N6 C12 C11 0.4(14) . . . . ?
C9 C10 C5 C4 -177.2(9) . . . . ?
C9 C10 C5 C6 2.8(14) . . . . ?
C7 N5 C3 C4 1.2(14) . . . . ?
C3 N5 C7 C6 -1.4(14) . . . . ?
C3 C4 C5 C10 -179.0(9) . . . . ?
C3 C4 C5 C6 0.9(14) . . . . ?
